data_4107053
loop_
_publ_author_name
'Ajay Venugopal'
'Waldemar Fegler'
'Thomas P. Spaniol'
'Laurent Maron'
'Jun Okuda'

_publ_contact_author
;       Jun Okuda
        Institute of Inorganic Chemistry
        RWTH Aachen University
        Landoltweg 1
        D-52056 Aachen
        Germany
;
_publ_contact_author_address
;
Institut fur Anorganische Chemie
RWTH Aachen
Landoltweg 1
Aachen
D-52056
Germany
;
_publ_contact_author_email jun.okuda@ac.rwth-aachen.de
_publ_contact_author_fax '+49 241 80 92644'
_publ_contact_author_name 'Jun Okuda'
_publ_contact_author_phone '+49 241 80 94645'
_publ_section_title
;
 Dihydrogen Addition in a Dinuclear Rare-Earth Metal Hydride Complex
 Supported by a Metalated TREN Ligand
;
_journal_name_full 'Journal of the American Chemical Society'
_journal_page_first 17574
_journal_page_last 17577
_journal_paper_doi 10.1021/ja207180x
_journal_volume 133
_journal_year 2011
_chemical_formula_moiety 'C38 H52 N4 O2 Y, C32 H12 B F24'
_chemical_formula_sum 'C70 H64 B F24 N4 O2 Y'
_chemical_formula_weight 1548.97
_chemical_name_systematic
;
 ?
;
_space_group_IT_number 2
_symmetry_cell_setting triclinic
_symmetry_space_group_name_Hall '-P 1'
_symmetry_space_group_name_H-M 'P -1'
_atom_sites_solution_hydrogens geom
_atom_sites_solution_primary direct
_atom_sites_solution_secondary difmap
_audit_creation_method SHELXL-97
_cell_angle_alpha 93.744(6)
_cell_angle_beta 104.850(6)
_cell_angle_gamma 100.939(6)
_cell_formula_units_Z 2
_cell_length_a 10.434(4)
_cell_length_b 18.744(7)
_cell_length_c 18.984(7)
_cell_measurement_reflns_used 1111
_cell_measurement_temperature 100(2)
_cell_measurement_theta_max 24.8
_cell_measurement_theta_min 2.0
_cell_volume 3498(2)
_computing_cell_refinement 'Bruker SMART (2001)'
_computing_data_collection 'Bruker SMART (2001)'
_computing_data_reduction 'Bruker SAINT+ (1999)'
_computing_molecular_graphics 'ORTEP-III (Farrugia, 1999)'
_computing_structure_refinement 'SHELXL-97 (Sheldrick, 1997)'
_computing_structure_solution 'SIR-92 (Altomare 1992)'
_diffrn_ambient_temperature 100(2)
_diffrn_measured_fraction_theta_full 0.992
_diffrn_measured_fraction_theta_max 0.992
_diffrn_measurement_device_type 'APEX Area Detector'
_diffrn_measurement_method 'omega scans'
_diffrn_radiation_monochromator 'multilayer optics'
_diffrn_radiation_source 'INCOATEC microsource'
_diffrn_radiation_type MoK\a
_diffrn_radiation_wavelength 0.71073
_diffrn_reflns_av_R_equivalents 0.1762
_diffrn_reflns_av_sigmaI/netI 0.2407
_diffrn_reflns_limit_h_max 12
_diffrn_reflns_limit_h_min -12
_diffrn_reflns_limit_k_max 22
_diffrn_reflns_limit_k_min -22
_diffrn_reflns_limit_l_max 22
_diffrn_reflns_limit_l_min -22
_diffrn_reflns_number 36467
_diffrn_reflns_theta_full 24.81
_diffrn_reflns_theta_max 24.81
_diffrn_reflns_theta_min 2.07
_exptl_absorpt_coefficient_mu 0.945
_exptl_absorpt_correction_T_max 0.9543
_exptl_absorpt_correction_T_min 0.8870
_exptl_absorpt_correction_type multi-scan
_exptl_absorpt_process_details 'Mulabs Platon'
_exptl_crystal_colour colourless
_exptl_crystal_density_diffrn 1.471
_exptl_crystal_description plate
_exptl_crystal_F_000 1576
_exptl_crystal_size_max 0.13
_exptl_crystal_size_mid 0.13
_exptl_crystal_size_min 0.05
_refine_diff_density_max 0.844
_refine_diff_density_min -0.677
_refine_diff_density_rms 0.080
_refine_ls_extinction_method none
_refine_ls_goodness_of_fit_ref 0.852
_refine_ls_hydrogen_treatment constr
_refine_ls_matrix_type full
_refine_ls_number_parameters 923
_refine_ls_number_reflns 11965
_refine_ls_number_restraints 0
_refine_ls_restrained_S_all 0.852
_refine_ls_R_factor_all 0.1707
_refine_ls_R_factor_gt 0.0689
_refine_ls_shift/su_max 0.001
_refine_ls_shift/su_mean 0.000
_refine_ls_structure_factor_coef Fsqd
_refine_ls_weighting_details 'calc w=1/[\s^2^(Fo^2^)+(0.0281P)^2^+0.0000P] where P=(Fo^2^+2Fc^2^)/3'
_refine_ls_weighting_scheme calc
_refine_ls_wR_factor_gt 0.1229
_refine_ls_wR_factor_ref 0.1513
_reflns_number_gt 5012
_reflns_number_total 11965
_reflns_threshold_expression >2sigma(I)
_cod_data_source_file ja207180x_si_002_1.cif
_cod_data_source_block 6-Y
_cod_original_sg_symbol_Hall -P1
_cod_database_code 4107053

loop_
_symmetry_equiv_pos_as_xyz
'x, y, z'
'-x, -y, -z'

loop_
_atom_site_label
_atom_site_type_symbol
_atom_site_fract_x
_atom_site_fract_y
_atom_site_fract_z
_atom_site_U_iso_or_equiv
_atom_site_adp_type
_atom_site_occupancy
_atom_site_symmetry_multiplicity
_atom_site_calc_flag
_atom_site_refinement_flags
_atom_site_disorder_assembly
_atom_site_disorder_group
Y1 Y 0.37594(7) 0.70256(3) 0.78248(4) 0.0292(2) Uani 1 1 d . B .
O1 O 0.3537(5) 0.7992(2) 0.8284(2) 0.0443(13) Uani 1 1 d . . .
O2 O 0.1790(4) 0.6483(2) 0.7474(2) 0.0339(11) Uani 1 1 d . . .
N1 N 0.3573(5) 0.7273(2) 0.6521(3) 0.0277(13) Uani 1 1 d . B .
N2 N 0.6306(5) 0.7688(3) 0.8433(3) 0.0411(15) Uani 1 1 d . B .
N3 N 0.4110(5) 0.5879(3) 0.8516(3) 0.0421(16) Uani 1 1 d . . .
N4 N 0.5384(5) 0.6382(3) 0.7353(3) 0.0386(15) Uani 1 1 d . . .
F1 F 0.4936(4) -0.03956(18) 0.6102(2) 0.0560(12) Uani 1 1 d . . .
F2 F 0.6785(4) -0.07198(19) 0.6569(2) 0.0627(13) Uani 1 1 d . . .
F3 F 0.5840(4) -0.09772(19) 0.5426(2) 0.0605(13) Uani 1 1 d . . .
F4 F 0.8251(4) 0.0645(2) 0.4012(2) 0.0547(12) Uani 1 1 d . . .
F5 F 1.0131(4) 0.0769(2) 0.4830(2) 0.0572(12) Uani 1 1 d . . .
F6 F 0.9378(4) 0.1705(2) 0.4513(2) 0.0503(11) Uani 1 1 d . . .
F7 F 1.1260(5) 0.4008(3) 0.5342(3) 0.105(2) Uani 1 1 d . . .
F8 F 1.2095(4) 0.4047(3) 0.6462(3) 0.0927(18) Uani 1 1 d . . .
F9 F 1.1476(4) 0.4947(2) 0.6023(3) 0.0755(15) Uani 1 1 d . . .
F10 F 0.6532(4) 0.48524(19) 0.5051(2) 0.0504(11) Uani 1 1 d . . .
F11 F 0.6125(4) 0.4841(2) 0.6090(2) 0.0528(12) Uani 1 1 d . . .
F12 F 0.5125(4) 0.39565(18) 0.5254(2) 0.0458(11) Uani 1 1 d . . .
F13 F 0.2445(5) 0.1072(3) 0.6243(3) 0.106(2) Uani 1 1 d . . .
F14 F 0.1726(4) 0.1961(3) 0.6555(3) 0.106(2) Uani 1 1 d . . .
F15 F 0.2643(5) 0.1983(3) 0.5702(3) 0.120(2) Uani 1 1 d . . .
F16 F 0.4885(5) 0.2687(3) 0.9159(2) 0.0933(18) Uani 1 1 d . . .
F17 F 0.5152(6) 0.3691(3) 0.8725(3) 0.107(2) Uani 1 1 d . . .
F18 F 0.6846(5) 0.3274(3) 0.9203(3) 0.0870(16) Uani 1 1 d . . .
F19 F 1.1912(5) 0.3426(2) 0.9885(2) 0.0815(16) Uani 1 1 d . . .
F20 F 1.2834(5) 0.3878(2) 0.9115(3) 0.0885(17) Uani 1 1 d . . .
F21 F 1.0911(4) 0.4077(2) 0.9143(2) 0.0638(13) Uani 1 1 d . . .
F22A F 1.2752(12) 0.1111(6) 0.8698(6) 0.087(4) Uiso 0.489(10) 1 d P A 1
F23A F 1.1011(11) 0.0699(5) 0.8993(6) 0.064(4) Uiso 0.489(10) 1 d P A 1
F24A F 1.0945(10) 0.0461(4) 0.7870(5) 0.043(3) Uiso 0.489(10) 1 d P A 1
F22B F 1.2070(10) 0.0947(5) 0.9061(6) 0.067(3) Uiso 0.511(10) 1 d P A 2
F23B F 1.0104(11) 0.0400(5) 0.8479(6) 0.081(4) Uiso 0.511(10) 1 d P A 2
F24B F 1.1729(11) 0.0714(5) 0.7918(5) 0.069(3) Uiso 0.511(10) 1 d P A 2
B1 B 0.7903(8) 0.2286(4) 0.6851(4) 0.030(2) Uani 1 1 d . . .
C1 C 0.2269(6) 0.6868(3) 0.6016(3) 0.0376(18) Uani 1 1 d . . .
H1A H 0.2195 0.7011 0.5522 0.056 Uiso 1 1 calc R . .
H1B H 0.1515 0.6985 0.6188 0.056 Uiso 1 1 calc R . .
H1C H 0.2232 0.6341 0.6003 0.056 Uiso 1 1 calc R . .
C2 C 0.3609(6) 0.8063(3) 0.6470(3) 0.0381(18) Uani 1 1 d . . .
H2A H 0.4449 0.8354 0.6806 0.057 Uiso 1 1 calc R . .
H2B H 0.2827 0.8192 0.6603 0.057 Uiso 1 1 calc R . .
H2C H 0.3573 0.8165 0.5966 0.057 Uiso 1 1 calc R . .
C3 C 0.6642(7) 0.8358(3) 0.8089(4) 0.047(2) Uani 1 1 d . . .
H3A H 0.7539 0.8643 0.8367 0.071 Uiso 1 1 calc R . .
H3B H 0.5960 0.8653 0.8089 0.071 Uiso 1 1 calc R . .
H3C H 0.6649 0.8223 0.7583 0.071 Uiso 1 1 calc R . .
C4 C 0.6474(7) 0.7924(4) 0.9221(4) 0.060(2) Uani 1 1 d . . .
H4A H 0.7371 0.8244 0.9433 0.090 Uiso 1 1 calc R . .
H4B H 0.6391 0.7493 0.9485 0.090 Uiso 1 1 calc R . .
H4C H 0.5770 0.8190 0.9263 0.090 Uiso 1 1 calc R . .
C5A C 0.297(3) 0.5752(17) 0.8951(18) 0.058(12) Uiso 0.230(10) 1 d P B -1
H5A H 0.3278 0.5501 0.9380 0.086 Uiso 0.230(10) 1 calc PR B -1
H5B H 0.2125 0.5452 0.8626 0.086 Uiso 0.230(10) 1 calc PR B -1
H5C H 0.2806 0.6226 0.9113 0.086 Uiso 0.230(10) 1 calc PR B -1
C6A C 0.529(4) 0.591(2) 0.922(2) 0.084(15) Uiso 0.230(10) 1 d P B -1
H6A H 0.5226 0.5421 0.9391 0.127 Uiso 0.230(10) 1 calc PR B -1
H6B H 0.5216 0.6259 0.9611 0.127 Uiso 0.230(10) 1 calc PR B -1
H6C H 0.6162 0.6061 0.9116 0.127 Uiso 0.230(10) 1 calc PR B -1
C5B C 0.2811(9) 0.5294(5) 0.8186(5) 0.047(3) Uiso 0.770(10) 1 d P B -2
H5D H 0.2971 0.4815 0.8316 0.070 Uiso 0.770(10) 1 calc PR B -2
H5E H 0.2549 0.5281 0.7650 0.070 Uiso 0.770(10) 1 calc PR B -2
H5F H 0.2080 0.5411 0.8379 0.070 Uiso 0.770(10) 1 calc PR B -2
C6B C 0.4312(11) 0.6007(5) 0.9278(5) 0.053(3) Uiso 0.770(10) 1 d P B -2
H6D H 0.4372 0.5549 0.9493 0.079 Uiso 0.770(10) 1 calc PR B -2
H6E H 0.3548 0.6190 0.9377 0.079 Uiso 0.770(10) 1 calc PR B -2
H6F H 0.5156 0.6371 0.9495 0.079 Uiso 0.770(10) 1 calc PR B -2
C7 C 0.4708(7) 0.7073(4) 0.6286(4) 0.043(2) Uani 1 1 d . . .
H7A H 0.5535 0.7461 0.6494 0.052 Uiso 1 1 calc R B .
H7B H 0.4496 0.7038 0.5745 0.052 Uiso 1 1 calc R . .
C8 C 0.4977(7) 0.6343(4) 0.6536(4) 0.047(2) Uani 1 1 d . B .
H8A H 0.4147 0.5956 0.6332 0.057 Uiso 1 1 calc R . .
H8B H 0.5707 0.6210 0.6343 0.057 Uiso 1 1 calc R . .
C9 C 0.7218(7) 0.7193(4) 0.8373(4) 0.048(2) Uani 1 1 d . . .
H9A H 0.7189 0.6843 0.8740 0.057 Uiso 1 1 calc R B .
H9B H 0.8160 0.7481 0.8484 0.057 Uiso 1 1 calc R . .
C10 C 0.6823(7) 0.6768(4) 0.7606(4) 0.045(2) Uani 1 1 d . B .
H10A H 0.7010 0.7112 0.7253 0.054 Uiso 0.230(10) 1 calc PR B -1
H10B H 0.7401 0.6405 0.7607 0.054 Uiso 0.230(10) 1 calc PR B -1
H10C H 0.7010 0.7112 0.7253 0.054 Uiso 0.770(10) 1 calc PR B -2
H10D H 0.7401 0.6405 0.7607 0.054 Uiso 0.770(10) 1 calc PR B -2
C11A C 0.418(4) 0.539(2) 0.802(2) 0.073(13) Uiso 0.230(10) 1 d P B -1
H11A H 0.3259 0.5223 0.7681 0.088 Uiso 0.230(10) 1 calc PR B -1
H11B H 0.4427 0.4970 0.8266 0.088 Uiso 0.230(10) 1 calc PR B -1
C11B C 0.5210(10) 0.5590(5) 0.8322(5) 0.034(3) Uiso 0.770(10) 1 d P B -2
H11C H 0.6094 0.5875 0.8635 0.041 Uiso 0.770(10) 1 calc PR B -2
H11D H 0.5132 0.5075 0.8427 0.041 Uiso 0.770(10) 1 calc PR B -2
C12 C 0.5184(7) 0.5621(3) 0.7548(4) 0.051(2) Uani 1 1 d . B .
H12A H 0.6082 0.5538 0.7815 0.061 Uiso 1 1 calc R . .
H12B H 0.4867 0.5283 0.7085 0.061 Uiso 1 1 calc R . .
C13 C 0.2952(8) 0.8610(4) 0.8332(4) 0.053(2) Uani 1 1 d . . .
H13 H 0.2248 0.8591 0.7857 0.064 Uiso 1 1 calc R . .
C14 C 0.2210(7) 0.8548(4) 0.8950(4) 0.046(2) Uani 1 1 d . . .
C15 C 0.1278(8) 0.9003(4) 0.8944(4) 0.050(2) Uani 1 1 d . . .
H15 H 0.1148 0.9328 0.8581 0.060 Uiso 1 1 calc R . .
C16 C 0.0554(7) 0.8983(4) 0.9457(4) 0.054(2) Uani 1 1 d . . .
H16 H -0.0058 0.9299 0.9461 0.065 Uiso 1 1 calc R . .
C17 C 0.0739(8) 0.8494(4) 0.9967(4) 0.058(2) Uani 1 1 d . . .
H17 H 0.0231 0.8466 1.0318 0.070 Uiso 1 1 calc R . .
C18 C 0.1644(8) 0.8045(4) 0.9977(4) 0.055(2) Uani 1 1 d . . .
H18 H 0.1769 0.7716 1.0337 0.066 Uiso 1 1 calc R . .
C19 C 0.2368(8) 0.8075(4) 0.9461(4) 0.049(2) Uani 1 1 d . . .
H19 H 0.2984 0.7761 0.9464 0.059 Uiso 1 1 calc R . .
C20 C 0.3973(7) 0.9302(3) 0.8426(5) 0.046(2) Uani 1 1 d . . .
C21 C 0.4960(8) 0.9557(4) 0.9085(4) 0.055(2) Uani 1 1 d . . .
H21 H 0.4966 0.9297 0.9499 0.067 Uiso 1 1 calc R . .
C22 C 0.5919(9) 1.0180(5) 0.9142(5) 0.070(3) Uani 1 1 d . . .
H22 H 0.6610 1.0340 0.9590 0.085 Uiso 1 1 calc R . .
C23 C 0.5898(9) 1.0569(4) 0.8571(5) 0.069(3) Uani 1 1 d . . .
H23 H 0.6582 1.0997 0.8621 0.082 Uiso 1 1 calc R . .
C24 C 0.4913(9) 1.0362(4) 0.7920(5) 0.060(2) Uani 1 1 d . . .
H24 H 0.4894 1.0656 0.7530 0.072 Uiso 1 1 calc R . .
C25 C 0.3934(7) 0.9716(4) 0.7829(4) 0.050(2) Uani 1 1 d . . .
H25 H 0.3257 0.9559 0.7376 0.060 Uiso 1 1 calc R . .
C26 C 0.0379(6) 0.6176(3) 0.7217(3) 0.0294(17) Uani 1 1 d . . .
H26 H 0.0240 0.5765 0.6823 0.035 Uiso 1 1 calc R . .
C27 C -0.0176(6) 0.5873(3) 0.7810(4) 0.0300(17) Uani 1 1 d . . .
C28 C -0.1031(6) 0.5178(3) 0.7680(4) 0.0332(17) Uani 1 1 d . . .
H28 H -0.1271 0.4900 0.7211 0.040 Uiso 1 1 calc R . .
C29 C -0.1527(7) 0.4897(4) 0.8244(4) 0.0422(19) Uani 1 1 d . . .
H29 H -0.2140 0.4435 0.8148 0.051 Uiso 1 1 calc R . .
C30 C -0.1147(7) 0.5275(4) 0.8933(4) 0.046(2) Uani 1 1 d . . .
H30 H -0.1455 0.5070 0.9320 0.056 Uiso 1 1 calc R . .
C31 C -0.0313(8) 0.5956(4) 0.9052(4) 0.055(2) Uani 1 1 d . . .
H31 H -0.0059 0.6230 0.9524 0.066 Uiso 1 1 calc R . .
C32 C 0.0161(7) 0.6246(4) 0.8499(4) 0.0407(19) Uani 1 1 d . . .
H32 H 0.0739 0.6719 0.8597 0.049 Uiso 1 1 calc R . .
C33 C -0.0371(6) 0.6750(3) 0.6877(4) 0.0310(17) Uani 1 1 d . . .
C34 C -0.0068(6) 0.7456(4) 0.7239(4) 0.0390(19) Uani 1 1 d . . .
H34 H 0.0596 0.7580 0.7700 0.047 Uiso 1 1 calc R . .
C35 C -0.0749(7) 0.7992(4) 0.6920(4) 0.045(2) Uani 1 1 d . . .
H35 H -0.0546 0.8473 0.7169 0.054 Uiso 1 1 calc R . .
C36 C -0.1702(7) 0.7814(4) 0.6251(4) 0.047(2) Uani 1 1 d . . .
H36 H -0.2142 0.8176 0.6030 0.057 Uiso 1 1 calc R . .
C37 C -0.2020(7) 0.7108(4) 0.5898(4) 0.047(2) Uani 1 1 d . . .
H37 H -0.2700 0.6980 0.5442 0.056 Uiso 1 1 calc R . .
C38 C -0.1339(7) 0.6581(4) 0.6214(4) 0.0371(18) Uani 1 1 d . . .
H38 H -0.1550 0.6099 0.5965 0.045 Uiso 1 1 calc R . .
C39 C 0.7699(6) 0.1577(3) 0.6256(4) 0.0292(17) Uani 1 1 d . . .
C40 C 0.6981(7) 0.0884(3) 0.6318(3) 0.0361(18) Uani 1 1 d . . .
H40 H 0.6527 0.0838 0.6693 0.043 Uiso 1 1 calc R . .
C41 C 0.6899(7) 0.0267(3) 0.5864(4) 0.0332(18) Uani 1 1 d . . .
C42 C 0.7543(6) 0.0297(3) 0.5310(3) 0.0304(17) Uani 1 1 d . . .
H42 H 0.7485 -0.0131 0.4995 0.036 Uiso 1 1 calc R . .
C43 C 0.8278(6) 0.0972(3) 0.5231(3) 0.0297(17) Uani 1 1 d . . .
C44 C 0.8322(6) 0.1589(3) 0.5688(3) 0.0301(17) Uani 1 1 d . . .
H44 H 0.8805 0.2046 0.5610 0.036 Uiso 1 1 calc R . .
C45 C 0.6109(8) -0.0451(4) 0.5976(5) 0.046(2) Uani 1 1 d . . .
C46 C 0.8987(7) 0.1009(4) 0.4651(4) 0.0339(17) Uani 1 1 d . . .
C47 C 0.8203(6) 0.3038(3) 0.6473(3) 0.0265(16) Uani 1 1 d . . .
C48 C 0.9490(7) 0.3338(3) 0.6401(3) 0.0298(17) Uani 1 1 d . . .
H48 H 1.0215 0.3106 0.6599 0.036 Uiso 1 1 calc R . .
C49 C 0.9767(6) 0.3962(3) 0.6052(3) 0.0254(16) Uani 1 1 d . . .
C50 C 0.8721(6) 0.4305(3) 0.5761(3) 0.0278(16) Uani 1 1 d . . .
H50 H 0.8886 0.4725 0.5515 0.033 Uiso 1 1 calc R . .
C51 C 0.7439(6) 0.4037(3) 0.5828(3) 0.0266(16) Uani 1 1 d . . .
C52 C 0.7197(6) 0.3418(3) 0.6179(3) 0.0280(16) Uani 1 1 d . . .
H52 H 0.6307 0.3244 0.6221 0.034 Uiso 1 1 calc R . .
C53 C 1.1122(7) 0.4232(4) 0.5981(4) 0.0358(18) Uani 1 1 d . . .
C54 C 0.6310(7) 0.4411(4) 0.5559(4) 0.0362(18) Uani 1 1 d . . .
C55 C 0.6540(7) 0.2284(3) 0.7132(4) 0.0298(17) Uani 1 1 d . . .
C56 C 0.5231(7) 0.2024(3) 0.6672(4) 0.0324(17) Uani 1 1 d . . .
H56 H 0.5129 0.1791 0.6195 0.039 Uiso 1 1 calc R . .
C57 C 0.4078(7) 0.2088(3) 0.6876(4) 0.0367(18) Uani 1 1 d . . .
C58 C 0.4190(7) 0.2418(3) 0.7571(4) 0.0380(19) Uani 1 1 d . . .
H58 H 0.3401 0.2458 0.7719 0.046 Uiso 1 1 calc R . .
C59 C 0.5463(8) 0.2689(3) 0.8044(4) 0.0372(18) Uani 1 1 d . . .
C60 C 0.6602(7) 0.2607(3) 0.7829(4) 0.0366(18) Uani 1 1 d . . .
H60 H 0.7467 0.2777 0.8171 0.044 Uiso 1 1 calc R . .
C61 C 0.2748(8) 0.1788(4) 0.6350(5) 0.052(2) Uani 1 1 d . . .
C62 C 0.5584(9) 0.3065(5) 0.8764(5) 0.057(2) Uani 1 1 d . . .
C63 C 0.9205(7) 0.2282(3) 0.7546(4) 0.0312(17) Uani 1 1 d . . .
C64 C 0.9888(7) 0.2909(3) 0.8054(4) 0.0341(18) Uani 1 1 d . . .
H64 H 0.9596 0.3355 0.7981 0.041 Uiso 1 1 calc R . .
C65 C 1.0956(7) 0.2897(4) 0.8649(4) 0.0354(18) Uani 1 1 d . . .
C66 C 1.1428(7) 0.2276(4) 0.8780(4) 0.0402(19) Uani 1 1 d . . .
H66 H 1.2167 0.2273 0.9193 0.048 Uiso 1 1 calc R . .
C67 C 1.0804(8) 0.1651(4) 0.8295(4) 0.040(2) Uani 1 1 d . A .
C68 C 0.9722(7) 0.1651(3) 0.7706(4) 0.0382(19) Uani 1 1 d . . .
H68 H 0.9302 0.1207 0.7393 0.046 Uiso 1 1 calc R . .
C69 C 1.1653(9) 0.3568(4) 0.9183(4) 0.051(2) Uani 1 1 d . . .
C70 C 1.1281(12) 0.0927(5) 0.8428(5) 0.080(3) Uani 1 1 d . . .

loop_
_atom_site_aniso_label
_atom_site_aniso_U_11
_atom_site_aniso_U_22
_atom_site_aniso_U_33
_atom_site_aniso_U_23
_atom_site_aniso_U_13
_atom_site_aniso_U_12
Y1 0.0294(4) 0.0203(4) 0.0383(4) 0.0039(3) 0.0109(3) 0.0038(3)
O1 0.060(3) 0.015(2) 0.061(3) -0.005(2) 0.024(3) 0.007(2)
O2 0.020(3) 0.032(3) 0.046(3) 0.001(2) 0.007(2) 0.001(2)
N1 0.032(3) 0.017(3) 0.032(3) -0.003(3) 0.007(3) 0.002(3)
N2 0.041(4) 0.049(4) 0.029(4) -0.002(3) 0.006(3) 0.007(3)
N3 0.029(4) 0.048(4) 0.049(4) 0.021(3) 0.007(3) 0.009(3)
N4 0.034(4) 0.036(4) 0.041(4) 0.001(3) 0.008(3) 0.000(3)
F1 0.051(3) 0.029(2) 0.095(4) 0.013(2) 0.037(3) 0.002(2)
F2 0.073(3) 0.034(2) 0.078(3) 0.028(2) 0.014(3) 0.007(2)
F3 0.090(3) 0.020(2) 0.071(3) -0.002(2) 0.039(3) -0.011(2)
F4 0.061(3) 0.055(3) 0.042(3) -0.007(2) 0.019(2) -0.005(2)
F5 0.055(3) 0.071(3) 0.065(3) 0.020(2) 0.032(2) 0.032(2)
F6 0.069(3) 0.042(2) 0.052(3) 0.010(2) 0.037(2) 0.010(2)
F7 0.087(4) 0.119(4) 0.096(4) -0.056(4) 0.067(3) -0.047(3)
F8 0.037(3) 0.112(4) 0.136(5) 0.081(4) 0.024(3) 0.010(3)
F9 0.066(3) 0.024(2) 0.149(5) 0.011(3) 0.058(3) -0.001(2)
F10 0.054(3) 0.045(2) 0.055(3) 0.026(2) 0.010(2) 0.017(2)
F11 0.061(3) 0.051(3) 0.046(3) -0.009(2) 0.002(2) 0.033(2)
F12 0.033(2) 0.028(2) 0.065(3) 0.004(2) -0.004(2) 0.0015(19)
F13 0.090(4) 0.054(3) 0.132(5) -0.007(3) -0.027(4) 0.002(3)
F14 0.038(3) 0.148(5) 0.119(5) -0.041(4) 0.015(3) 0.019(3)
F15 0.062(4) 0.197(6) 0.074(4) 0.067(4) -0.011(3) -0.016(4)
F16 0.110(4) 0.109(4) 0.062(3) -0.008(3) 0.057(3) -0.015(3)
F17 0.180(6) 0.088(4) 0.079(4) -0.004(3) 0.046(4) 0.081(4)
F18 0.070(4) 0.131(5) 0.062(4) -0.019(3) 0.026(3) 0.027(3)
F19 0.125(4) 0.058(3) 0.048(3) 0.002(3) 0.001(3) 0.021(3)
F20 0.066(4) 0.060(3) 0.140(5) -0.003(3) 0.046(3) -0.005(3)
F21 0.069(3) 0.047(3) 0.065(3) -0.006(2) -0.008(3) 0.029(2)
B1 0.045(5) 0.013(4) 0.042(5) 0.008(4) 0.024(5) 0.008(4)
C1 0.039(4) 0.026(4) 0.036(5) 0.001(3) -0.003(4) 0.000(3)
C2 0.050(5) 0.025(4) 0.032(4) 0.000(3) 0.005(4) 0.000(4)
C3 0.056(5) 0.033(4) 0.044(5) 0.006(4) 0.005(4) -0.003(4)
C4 0.060(6) 0.064(6) 0.040(5) -0.004(4) 0.003(4) -0.006(5)
C7 0.052(5) 0.049(5) 0.034(5) 0.000(4) 0.019(4) 0.012(4)
C8 0.052(5) 0.046(5) 0.041(5) -0.013(4) 0.007(4) 0.018(4)
C9 0.036(5) 0.057(5) 0.047(5) 0.011(4) 0.004(4) 0.010(4)
C10 0.036(5) 0.054(5) 0.054(5) 0.011(4) 0.018(4) 0.019(4)
C12 0.062(6) 0.031(4) 0.068(6) 0.014(4) 0.022(5) 0.020(4)
C13 0.058(6) 0.042(5) 0.054(6) -0.014(4) 0.016(5) 0.003(4)
C14 0.050(5) 0.027(4) 0.062(6) -0.007(4) 0.023(5) 0.001(4)
C15 0.076(6) 0.031(4) 0.055(6) 0.011(4) 0.027(5) 0.023(4)
C16 0.054(6) 0.044(5) 0.070(6) -0.009(5) 0.030(5) 0.011(4)
C17 0.061(6) 0.048(5) 0.058(6) -0.008(5) 0.026(5) -0.017(5)
C18 0.084(7) 0.025(4) 0.052(6) 0.005(4) 0.019(5) 0.003(5)
C19 0.063(6) 0.035(5) 0.052(6) 0.000(4) 0.020(5) 0.015(4)
C20 0.048(5) 0.012(4) 0.079(6) -0.007(4) 0.036(5) -0.010(4)
C21 0.072(6) 0.047(5) 0.045(6) -0.003(4) 0.023(5) 0.000(5)
C22 0.077(7) 0.062(6) 0.055(6) -0.011(5) 0.015(5) -0.017(5)
C23 0.082(7) 0.042(5) 0.076(7) -0.001(5) 0.033(6) -0.014(5)
C24 0.075(7) 0.038(5) 0.073(7) 0.012(5) 0.031(6) 0.010(5)
C25 0.049(5) 0.050(5) 0.044(5) -0.016(4) 0.011(4) 0.002(4)
C26 0.029(4) 0.029(4) 0.030(4) -0.007(3) 0.008(3) 0.010(3)
C27 0.021(4) 0.033(4) 0.034(4) 0.004(4) 0.001(3) 0.009(3)
C28 0.034(4) 0.027(4) 0.035(5) 0.003(3) 0.005(4) 0.004(3)
C29 0.038(5) 0.032(4) 0.064(6) 0.020(4) 0.018(4) 0.016(4)
C30 0.054(5) 0.061(6) 0.037(5) 0.020(4) 0.020(4) 0.027(5)
C31 0.064(6) 0.061(6) 0.043(5) 0.003(5) 0.023(5) 0.016(5)
C32 0.051(5) 0.034(4) 0.035(5) -0.004(4) 0.017(4) 0.003(4)
C33 0.024(4) 0.028(4) 0.039(5) -0.002(4) 0.010(4) 0.000(3)
C34 0.031(4) 0.039(4) 0.045(5) 0.008(4) 0.010(4) 0.003(4)
C35 0.050(5) 0.040(5) 0.055(6) 0.010(4) 0.028(5) 0.014(4)
C36 0.045(5) 0.051(5) 0.058(6) 0.023(5) 0.025(5) 0.019(4)
C37 0.040(5) 0.062(6) 0.041(5) 0.014(5) 0.010(4) 0.016(4)
C38 0.031(4) 0.037(4) 0.045(5) 0.006(4) 0.015(4) 0.007(4)
C39 0.026(4) 0.021(4) 0.042(5) 0.008(3) 0.005(4) 0.016(3)
C40 0.049(5) 0.034(4) 0.037(5) 0.014(4) 0.025(4) 0.016(4)
C41 0.036(4) 0.016(4) 0.051(5) 0.011(4) 0.015(4) 0.008(3)
C42 0.026(4) 0.023(4) 0.043(5) 0.005(3) 0.007(4) 0.013(3)
C43 0.027(4) 0.027(4) 0.037(4) 0.002(3) 0.010(4) 0.010(3)
C44 0.034(4) 0.020(4) 0.038(4) 0.006(3) 0.011(4) 0.007(3)
C45 0.051(6) 0.026(4) 0.064(6) 0.006(4) 0.020(5) 0.009(4)
C46 0.034(5) 0.026(4) 0.042(5) 0.003(4) 0.010(4) 0.010(4)
C47 0.035(4) 0.021(4) 0.026(4) 0.002(3) 0.008(3) 0.013(3)
C48 0.038(4) 0.016(3) 0.040(4) 0.001(3) 0.017(4) 0.008(3)
C49 0.034(4) 0.021(4) 0.024(4) -0.002(3) 0.014(3) 0.005(3)
C50 0.042(5) 0.009(3) 0.025(4) -0.003(3) 0.006(4) -0.005(3)
C51 0.033(4) 0.016(3) 0.026(4) -0.006(3) 0.002(3) 0.004(3)
C52 0.038(4) 0.016(3) 0.027(4) 0.000(3) 0.010(3) -0.002(3)
C53 0.044(5) 0.026(4) 0.039(5) 0.005(4) 0.013(4) 0.010(4)
C54 0.044(5) 0.034(4) 0.030(5) 0.001(4) 0.009(4) 0.008(4)
C55 0.049(5) 0.015(4) 0.036(5) 0.014(3) 0.023(4) 0.013(3)
C56 0.039(5) 0.016(4) 0.049(5) 0.014(3) 0.021(4) 0.009(3)
C57 0.033(5) 0.031(4) 0.052(5) 0.019(4) 0.014(4) 0.015(4)
C58 0.041(5) 0.036(4) 0.052(5) 0.021(4) 0.026(4) 0.021(4)
C59 0.048(5) 0.029(4) 0.045(5) 0.009(4) 0.026(4) 0.013(4)
C60 0.047(5) 0.018(4) 0.048(5) 0.015(4) 0.017(4) 0.006(3)
C61 0.041(6) 0.044(5) 0.078(7) 0.007(5) 0.028(5) 0.010(4)
C62 0.058(6) 0.084(7) 0.041(6) 0.011(5) 0.018(5) 0.036(6)
C63 0.042(5) 0.026(4) 0.037(5) 0.017(4) 0.025(4) 0.010(4)
C64 0.038(5) 0.025(4) 0.054(5) 0.013(4) 0.031(4) 0.013(4)
C65 0.041(5) 0.037(4) 0.030(5) 0.007(4) 0.011(4) 0.011(4)
C66 0.046(5) 0.052(5) 0.033(5) 0.017(4) 0.016(4) 0.026(4)
C67 0.061(6) 0.040(5) 0.036(5) 0.021(4) 0.021(4) 0.032(4)
C68 0.058(5) 0.027(4) 0.036(5) 0.012(4) 0.020(4) 0.012(4)
C69 0.066(6) 0.045(5) 0.044(6) 0.011(5) 0.018(5) 0.013(5)
C70 0.136(10) 0.099(8) 0.027(6) 0.023(6) 0.034(6) 0.055(8)

loop_
_atom_type_symbol
_atom_type_description
_atom_type_scat_dispersion_real
_atom_type_scat_dispersion_imag
_atom_type_scat_source
C C 0.0033 0.0016 'International Tables Vol C Tables 4.2.6.8 and 6.1.1.4'
H H 0.0000 0.0000 'International Tables Vol C Tables 4.2.6.8 and 6.1.1.4'
B B 0.0013 0.0007 'International Tables Vol C Tables 4.2.6.8 and 6.1.1.4'
F F 0.0171 0.0103 'International Tables Vol C Tables 4.2.6.8 and 6.1.1.4'
N N 0.0061 0.0033 'International Tables Vol C Tables 4.2.6.8 and 6.1.1.4'
O O 0.0106 0.0060 'International Tables Vol C Tables 4.2.6.8 and 6.1.1.4'
Y Y -2.7962 3.5667 'International Tables Vol C Tables 4.2.6.8 and 6.1.1.4'

loop_
_geom_angle_atom_site_label_1
_geom_angle_atom_site_label_2
_geom_angle_atom_site_label_3
_geom_angle
O2 Y1 O1 100.13(17)
O2 Y1 N1 87.29(16)
O1 Y1 N1 101.53(17)
O2 Y1 N4 113.86(17)
O1 Y1 N4 144.66(17)
N1 Y1 N4 71.92(17)
O2 Y1 N3 84.21(16)
O1 Y1 N3 125.26(19)
N1 Y1 N3 133.20(17)
N4 Y1 N3 69.94(18)
O2 Y1 N2 173.32(17)
O1 Y1 N2 78.73(18)
N1 Y1 N2 99.39(17)
N4 Y1 N2 68.61(17)
N3 Y1 N2 91.08(18)
C13 O1 Y1 156.4(4)
C26 O2 Y1 174.1(4)
C7 N1 C1 109.7(5)
C7 N1 C2 109.3(5)
C1 N1 C2 106.7(5)
C7 N1 Y1 110.0(4)
C1 N1 Y1 111.7(4)
C2 N1 Y1 109.3(3)
C9 N2 C3 111.2(5)
C9 N2 C4 109.5(6)
C3 N2 C4 106.9(5)
C9 N2 Y1 110.7(4)
C3 N2 Y1 109.8(4)
C4 N2 Y1 108.7(4)
C6B N3 C11B 112.8(7)
C6B N3 C5B 109.0(6)
C11B N3 C5B 106.0(6)
C11A N3 C6A 109(2)
C11A N3 C5A 123(2)
C6A N3 C5A 93.0(19)
C11A N3 Y1 104.4(17)
C6B N3 Y1 114.0(5)
C11B N3 Y1 108.8(4)
C5B N3 Y1 105.6(4)
C6A N3 Y1 123.1(15)
C5A N3 Y1 105.8(12)
C10 N4 C12 112.0(5)
C10 N4 C8 106.7(5)
C12 N4 C8 107.9(5)
C10 N4 Y1 114.6(4)
C12 N4 Y1 108.2(4)
C8 N4 Y1 107.3(4)
C39 B1 C47 109.7(5)
C39 B1 C63 108.5(5)
C47 B1 C63 109.0(5)
C39 B1 C55 111.7(5)
C47 B1 C55 107.5(5)
C63 B1 C55 110.3(5)
N1 C1 H1A 109.5
N1 C1 H1B 109.5
H1A C1 H1B 109.5
N1 C1 H1C 109.5
H1A C1 H1C 109.5
H1B C1 H1C 109.5
N1 C2 H2A 109.5
N1 C2 H2B 109.5
H2A C2 H2B 109.5
N1 C2 H2C 109.5
H2A C2 H2C 109.5
H2B C2 H2C 109.5
N2 C3 H3A 109.5
N2 C3 H3B 109.5
H3A C3 H3B 109.5
N2 C3 H3C 109.5
H3A C3 H3C 109.5
H3B C3 H3C 109.5
N2 C4 H4A 109.5
N2 C4 H4B 109.5
H4A C4 H4B 109.5
N2 C4 H4C 109.5
H4A C4 H4C 109.5
H4B C4 H4C 109.5
N3 C5A H5A 109.5
N3 C5A H5B 109.5
N3 C5A H5C 109.5
N3 C6A H6A 109.5
N3 C6A H6B 109.5
N3 C6A H6C 109.5
N3 C5B H5D 109.5
N3 C5B H5E 109.5
H5D C5B H5E 109.5
N3 C5B H5F 109.5
H5D C5B H5F 109.5
H5E C5B H5F 109.5
N3 C6B H6D 109.5
N3 C6B H6E 109.5
H6D C6B H6E 109.5
N3 C6B H6F 109.5
H6D C6B H6F 109.5
H6E C6B H6F 109.5
N1 C7 C8 111.4(5)
N1 C7 H7A 109.3
C8 C7 H7A 109.3
N1 C7 H7B 109.3
C8 C7 H7B 109.3
H7A C7 H7B 108.0
N4 C8 C7 111.4(5)
N4 C8 H8A 109.3
C7 C8 H8A 109.3
N4 C8 H8B 109.3
C7 C8 H8B 109.3
H8A C8 H8B 108.0
N2 C9 C10 111.8(6)
N2 C9 H9A 109.3
C10 C9 H9A 109.3
N2 C9 H9B 109.3
C10 C9 H9B 109.3
H9A C9 H9B 107.9
N4 C10 C9 113.6(5)
N4 C10 H10A 108.8
C9 C10 H10A 108.8
N4 C10 H10B 108.8
C9 C10 H10B 108.8
H10A C10 H10B 107.7
N4 C10 H10C 108.8
C9 C10 H10C 108.8
H10B C10 H10C 107.7
N4 C10 H10D 108.8
C9 C10 H10D 108.8
H10A C10 H10D 107.7
H10C C10 H10D 107.7
N3 C11A C12 118(3)
N3 C11A H11A 107.8
C12 C11A H11A 107.8
N3 C11A H11B 107.8
C12 C11A H11B 107.8
H11A C11A H11B 107.1
C12 C11B N3 113.0(7)
C12 C11B H11C 109.0
N3 C11B H11C 109.0
C12 C11B H11D 109.0
N3 C11B H11D 109.0
H11C C11B H11D 107.8
C11B C12 N4 112.6(6)
N4 C12 C11A 118.1(15)
N4 C12 H12A 107.8
C11A C12 H12A 107.8
C11B C12 H12B 137.8
N4 C12 H12B 107.8
C11A C12 H12B 107.8
H12A C12 H12B 107.1
O1 C13 C20 111.3(6)
O1 C13 C14 108.8(6)
C20 C13 C14 113.9(6)
O1 C13 H13 107.5
C20 C13 H13 107.5
C14 C13 H13 107.5
C19 C14 C15 119.0(7)
C19 C14 C13 124.7(7)
C15 C14 C13 116.2(7)
C16 C15 C14 120.9(7)
C16 C15 H15 119.5
C14 C15 H15 119.5
C15 C16 C17 118.3(7)
C15 C16 H16 120.8
C17 C16 H16 120.8
C18 C17 C16 121.4(8)
C18 C17 H17 119.3
C16 C17 H17 119.3
C17 C18 C19 119.5(7)
C17 C18 H18 120.2
C19 C18 H18 120.2
C14 C19 C18 120.8(7)
C14 C19 H19 119.6
C18 C19 H19 119.6
C21 C20 C25 119.1(6)
C21 C20 C13 122.0(7)
C25 C20 C13 118.9(8)
C22 C21 C20 120.4(7)
C22 C21 H21 119.8
C20 C21 H21 119.8
C23 C22 C21 120.6(8)
C23 C22 H22 119.7
C21 C22 H22 119.7
C22 C23 C24 121.5(8)
C22 C23 H23 119.2
C24 C23 H23 119.2
C23 C24 C25 119.8(8)
C23 C24 H24 120.1
C25 C24 H24 120.1
C24 C25 C20 118.5(7)
C24 C25 H25 120.7
C20 C25 H25 120.7
O2 C26 C27 111.9(5)
O2 C26 C33 109.6(5)
C27 C26 C33 111.2(5)
O2 C26 H26 108.0
C27 C26 H26 108.0
C33 C26 H26 108.0
C32 C27 C28 118.0(6)
C32 C27 C26 121.9(6)
C28 C27 C26 120.1(6)
C29 C28 C27 119.5(6)
C29 C28 H28 120.3
C27 C28 H28 120.3
C30 C29 C28 121.2(7)
C30 C29 H29 119.4
C28 C29 H29 119.4
C31 C30 C29 118.7(7)
C31 C30 H30 120.7
C29 C30 H30 120.7
C30 C31 C32 120.8(7)
C30 C31 H31 119.6
C32 C31 H31 119.6
C27 C32 C31 121.9(7)
C27 C32 H32 119.1
C31 C32 H32 119.1
C38 C33 C34 119.1(6)
C38 C33 C26 120.8(6)
C34 C33 C26 120.1(6)
C33 C34 C35 120.1(7)
C33 C34 H34 119.9
C35 C34 H34 119.9
C36 C35 C34 119.9(7)
C36 C35 H35 120.1
C34 C35 H35 120.1
C35 C36 C37 120.0(7)
C35 C36 H36 120.0
C37 C36 H36 120.0
C36 C37 C38 119.9(7)
C36 C37 H37 120.0
C38 C37 H37 120.0
C33 C38 C37 121.0(7)
C33 C38 H38 119.5
C37 C38 H38 119.5
C44 C39 C40 114.1(6)
C44 C39 B1 123.5(6)
C40 C39 B1 122.1(6)
C41 C40 C39 123.2(6)
C41 C40 H40 118.4
C39 C40 H40 118.4
C40 C41 C42 121.2(6)
C40 C41 C45 119.2(6)
C42 C41 C45 119.5(6)
C41 C42 C43 117.7(6)
C41 C42 H42 121.2
C43 C42 H42 121.2
C44 C43 C42 119.9(6)
C44 C43 C46 121.9(6)
C42 C43 C46 118.2(6)
C43 C44 C39 123.8(6)
C43 C44 H44 118.1
C39 C44 H44 118.1
F3 C45 F1 107.2(6)
F3 C45 F2 105.1(6)
F1 C45 F2 105.1(6)
F3 C45 C41 114.7(6)
F1 C45 C41 112.5(6)
F2 C45 C41 111.6(6)
F4 C46 F5 107.1(5)
F4 C46 F6 105.4(5)
F5 C46 F6 104.2(5)
F4 C46 C43 114.2(6)
F5 C46 C43 113.0(6)
F6 C46 C43 112.0(5)
C52 C47 C48 114.8(6)
C52 C47 B1 123.1(6)
C48 C47 B1 122.1(6)
C47 C48 C49 123.4(6)
C47 C48 H48 118.3
C49 C48 H48 118.3
C50 C49 C48 118.9(6)
C50 C49 C53 120.6(6)
C48 C49 C53 120.4(6)
C51 C50 C49 119.8(6)
C51 C50 H50 120.1
C49 C50 H50 120.1
C50 C51 C52 119.9(6)
C50 C51 C54 121.4(6)
C52 C51 C54 118.6(6)
C51 C52 C47 123.1(6)
C51 C52 H52 118.4
C47 C52 H52 118.4
F8 C53 F7 105.2(6)
F8 C53 F9 104.8(6)
F7 C53 F9 103.2(6)
F8 C53 C49 115.3(6)
F7 C53 C49 112.7(6)
F9 C53 C49 114.5(6)
F11 C54 F12 106.4(6)
F11 C54 F10 105.2(5)
F12 C54 F10 106.1(5)
F11 C54 C51 112.2(6)
F12 C54 C51 113.7(6)
F10 C54 C51 112.6(6)
C56 C55 C60 114.9(6)
C56 C55 B1 122.5(6)
C60 C55 B1 122.3(6)
C57 C56 C55 123.1(7)
C57 C56 H56 118.4
C55 C56 H56 118.4
C56 C57 C58 119.9(7)
C56 C57 C61 118.6(7)
C58 C57 C61 121.5(7)
C59 C58 C57 119.1(7)
C59 C58 H58 120.5
C57 C58 H58 120.5
C58 C59 C60 119.8(7)
C58 C59 C62 119.1(7)
C60 C59 C62 121.1(7)
C59 C60 C55 123.1(7)
C59 C60 H60 118.4
C55 C60 H60 118.4
F15 C61 F13 104.4(7)
F15 C61 F14 106.1(7)
F13 C61 F14 104.0(7)
F15 C61 C57 114.0(7)
F13 C61 C57 113.4(7)
F14 C61 C57 113.9(7)
F16 C62 F18 105.1(7)
F16 C62 F17 104.5(7)
F18 C62 F17 102.9(8)
F16 C62 C59 114.8(8)
F18 C62 C59 115.3(7)
F17 C62 C59 112.9(7)
C68 C63 C64 114.0(6)
C68 C63 B1 123.2(6)
C64 C63 B1 122.8(6)
C65 C64 C63 122.5(6)
C65 C64 H64 118.8
C63 C64 H64 118.8
C66 C65 C64 121.5(7)
C66 C65 C69 117.1(7)
C64 C65 C69 121.4(6)
C65 C66 C67 118.2(7)
C65 C66 H66 120.9
C67 C66 H66 120.9
C68 C67 C66 121.0(6)
C68 C67 C70 118.7(7)
C66 C67 C70 120.2(7)
C67 C68 C63 122.8(6)
C67 C68 H68 118.6
C63 C68 H68 118.6
F20 C69 F21 107.4(6)
F20 C69 F19 104.0(7)
F21 C69 F19 105.0(6)
F20 C69 C65 114.2(7)
F21 C69 C65 112.8(7)
F19 C69 C65 112.6(6)
F24A C70 F23A 115.8(11)
F24B C70 F22B 113.9(11)
F24B C70 F23B 111.1(10)
F22B C70 F23B 100.5(8)
F24A C70 F22A 108.8(9)
F23A C70 F22A 98.9(9)
F24B C70 C67 111.3(8)
F24A C70 C67 114.8(8)
F23A C70 C67 109.9(8)
F22B C70 C67 113.2(9)
F23B C70 C67 106.1(8)
F22A C70 C67 107.2(9)

loop_
_geom_bond_atom_site_label_1
_geom_bond_atom_site_label_2
_geom_bond_distance
Y1 O2 2.029(4)
Y1 O1 2.037(4)
Y1 N1 2.513(5)
Y1 N4 2.558(5)
Y1 N3 2.627(5)
Y1 N2 2.631(5)
O1 C13 1.418(7)
O2 C26 1.418(6)
N1 C7 1.470(7)
N1 C1 1.480(7)
N1 C2 1.484(7)
N2 C9 1.468(8)
N2 C3 1.478(7)
N2 C4 1.487(7)
N3 C11A 1.29(4)
N3 C6B 1.405(10)
N3 C11B 1.474(10)
N3 C5B 1.531(9)
N3 C6A 1.56(4)
N3 C5A 1.61(3)
N4 C10 1.476(7)
N4 C12 1.488(7)
N4 C8 1.492(7)
F1 C45 1.327(7)
F2 C45 1.350(8)
F3 C45 1.322(7)
F4 C46 1.320(7)
F5 C46 1.326(7)
F6 C46 1.356(7)
F7 C53 1.311(7)
F8 C53 1.298(7)
F9 C53 1.311(7)
F10 C54 1.346(7)
F11 C54 1.325(7)
F12 C54 1.327(7)
F13 C61 1.308(8)
F14 C61 1.311(8)
F15 C61 1.292(9)
F16 C62 1.323(8)
F17 C62 1.334(8)
F18 C62 1.334(8)
F19 C69 1.345(8)
F20 C69 1.301(8)
F21 C69 1.332(8)
F22A C70 1.452(14)
F23A C70 1.257(12)
F24A C70 1.257(11)
F22B C70 1.264(12)
F23B C70 1.452(13)
F24B C70 1.253(11)
B1 C39 1.632(9)
B1 C47 1.635(8)
B1 C63 1.636(10)
B1 C55 1.641(9)
C1 H1A 0.9800
C1 H1B 0.9800
C1 H1C 0.9800
C2 H2A 0.9800
C2 H2B 0.9800
C2 H2C 0.9800
C3 H3A 0.9800
C3 H3B 0.9800
C3 H3C 0.9800
C4 H4A 0.9800
C4 H4B 0.9800
C4 H4C 0.9800
C5A H5A 0.9800
C5A H5B 0.9800
C5A H5C 0.9800
C6A H6A 0.9800
C6A H6B 0.9800
C6A H6C 0.9800
C5B H5D 0.9800
C5B H5E 0.9800
C5B H5F 0.9800
C6B H6D 0.9800
C6B H6E 0.9800
C6B H6F 0.9800
C7 C8 1.529(8)
C7 H7A 0.9900
C7 H7B 0.9900
C8 H8A 0.9900
C8 H8B 0.9900
C9 C10 1.530(8)
C9 H9A 0.9900
C9 H9B 0.9900
C10 H10A 0.9900
C10 H10B 0.9900
C10 H10C 0.9900
C10 H10D 0.9900
C11A C12 1.56(4)
C11A H11A 0.9900
C11A H11B 0.9900
C11B C12 1.468(10)
C11B H11C 0.9900
C11B H11D 0.9900
C12 H12A 0.9900
C12 H12B 0.9900
C13 C20 1.482(8)
C13 C14 1.560(9)
C13 H13 1.0000
C14 C19 1.358(9)
C14 C15 1.408(9)
C15 C16 1.376(9)
C15 H15 0.9500
C16 C17 1.378(10)
C16 H16 0.9500
C17 C18 1.377(10)
C17 H17 0.9500
C18 C19 1.379(9)
C18 H18 0.9500
C19 H19 0.9500
C20 C21 1.389(9)
C20 C25 1.410(9)
C21 C22 1.364(9)
C21 H21 0.9500
C22 C23 1.343(10)
C22 H22 0.9500
C23 C24 1.367(10)
C23 H23 0.9500
C24 C25 1.397(9)
C24 H24 0.9500
C25 H25 0.9500
C26 C27 1.489(8)
C26 C33 1.530(8)
C26 H26 1.0000
C27 C32 1.369(8)
C27 C28 1.399(8)
C28 C29 1.396(8)
C28 H28 0.9500
C29 C30 1.370(8)
C29 H29 0.9500
C30 C31 1.369(9)
C30 H30 0.9500
C31 C32 1.371(9)
C31 H31 0.9500
C32 H32 0.9500
C33 C38 1.372(8)
C33 C34 1.390(8)
C34 C35 1.417(8)
C34 H34 0.9500
C35 C36 1.373(9)
C35 H35 0.9500
C36 C37 1.384(9)
C36 H36 0.9500
C37 C38 1.402(8)
C37 H37 0.9500
C38 H38 0.9500
C39 C44 1.392(8)
C39 C40 1.401(8)
C40 C41 1.371(8)
C40 H40 0.9500
C41 C42 1.384(8)
C41 C45 1.498(8)
C42 C43 1.389(8)
C42 H42 0.9500
C43 C44 1.386(8)
C43 C46 1.474(8)
C44 H44 0.9500
C47 C52 1.398(8)
C47 C48 1.399(8)
C48 C49 1.401(7)
C48 H48 0.9500
C49 C50 1.384(8)
C49 C53 1.452(8)
C50 C51 1.378(8)
C50 H50 0.9500
C51 C52 1.390(7)
C51 C54 1.480(8)
C52 H52 0.9500
C55 C56 1.395(8)
C55 C60 1.400(8)
C56 C57 1.378(8)
C56 H56 0.9500
C57 C58 1.387(8)
C57 C61 1.470(10)
C58 C59 1.379(9)
C58 H58 0.9500
C59 C60 1.382(8)
C59 C62 1.461(9)
C60 H60 0.9500
C63 C68 1.410(8)
C63 C64 1.414(8)
C64 C65 1.374(8)
C64 H64 0.9500
C65 C66 1.359(8)
C65 C69 1.498(9)
C66 C67 1.381(9)
C66 H66 0.9500
C67 C68 1.370(9)
C67 C70 1.546(10)
C68 H68 0.9500

loop_
_geom_torsion_atom_site_label_1
_geom_torsion_atom_site_label_2
_geom_torsion_atom_site_label_3
_geom_torsion_atom_site_label_4
_geom_torsion
O2 Y1 O1 C13 -44.0(11)
N1 Y1 O1 C13 45.2(11)
N4 Y1 O1 C13 120.2(10)
N3 Y1 O1 C13 -134.1(10)
N2 Y1 O1 C13 142.7(11)
O2 Y1 N1 C7 -130.0(4)
O1 Y1 N1 C7 130.2(4)
N4 Y1 N1 C7 -13.8(4)
N3 Y1 N1 C7 -50.6(5)
N2 Y1 N1 C7 49.9(4)
O2 Y1 N1 C1 -7.9(4)
O1 Y1 N1 C1 -107.7(4)
N4 Y1 N1 C1 108.3(4)
N3 Y1 N1 C1 71.5(4)
N2 Y1 N1 C1 172.0(4)
O2 Y1 N1 C2 109.9(4)
O1 Y1 N1 C2 10.1(4)
N4 Y1 N1 C2 -133.9(4)
N3 Y1 N1 C2 -170.6(3)
N2 Y1 N1 C2 -70.2(4)
O1 Y1 N2 C9 173.6(4)
N1 Y1 N2 C9 -86.4(4)
N4 Y1 N2 C9 -20.2(4)
N3 Y1 N2 C9 47.8(4)
O1 Y1 N2 C3 -63.3(4)
N1 Y1 N2 C3 36.7(4)
N4 Y1 N2 C3 103.0(4)
N3 Y1 N2 C3 170.9(4)
O1 Y1 N2 C4 53.3(4)
N1 Y1 N2 C4 153.3(4)
N4 Y1 N2 C4 -140.4(5)
N3 Y1 N2 C4 -72.5(4)
O2 Y1 N3 C11A 81(2)
O1 Y1 N3 C11A 179(2)
N1 Y1 N3 C11A 0(2)
N4 Y1 N3 C11A -37(2)
N2 Y1 N3 C11A -104(2)
O2 Y1 N3 C6B -106.1(6)
O1 Y1 N3 C6B -7.8(6)
N1 Y1 N3 C6B 173.1(5)
N4 Y1 N3 C6B 135.8(6)
N2 Y1 N3 C6B 69.1(6)
O2 Y1 N3 C11B 127.0(5)
O1 Y1 N3 C11B -134.7(5)
N1 Y1 N3 C11B 46.2(6)
N4 Y1 N3 C11B 9.0(5)
N2 Y1 N3 C11B -57.7(5)
O2 Y1 N3 C5B 13.6(5)
O1 Y1 N3 C5B 111.9(5)
N1 Y1 N3 C5B -67.2(5)
N4 Y1 N3 C5B -104.5(5)
N2 Y1 N3 C5B -171.2(5)
O2 Y1 N3 C6A -154.5(19)
O1 Y1 N3 C6A -56.2(19)
N1 Y1 N3 C6A 124.7(19)
N4 Y1 N3 C6A 87.5(19)
N2 Y1 N3 C6A 20.8(19)
O2 Y1 N3 C5A -50.1(13)
O1 Y1 N3 C5A 48.3(13)
N1 Y1 N3 C5A -130.8(13)
N4 Y1 N3 C5A -168.1(13)
N2 Y1 N3 C5A 125.2(13)
O2 Y1 N4 C10 -179.7(4)
O1 Y1 N4 C10 17.3(6)
N1 Y1 N4 C10 101.7(4)
N3 Y1 N4 C10 -105.9(5)
N2 Y1 N4 C10 -6.5(4)
O2 Y1 N4 C12 -54.1(5)
O1 Y1 N4 C12 142.9(4)
N1 Y1 N4 C12 -132.6(4)
N3 Y1 N4 C12 19.7(4)
N2 Y1 N4 C12 119.2(5)
O2 Y1 N4 C8 62.1(4)
O1 Y1 N4 C8 -100.9(5)
N1 Y1 N4 C8 -16.5(4)
N3 Y1 N4 C8 135.9(4)
N2 Y1 N4 C8 -124.7(4)
C1 N1 C7 C8 -80.1(6)
C2 N1 C7 C8 163.2(5)
Y1 N1 C7 C8 43.1(6)
C10 N4 C8 C7 -77.9(7)
C12 N4 C8 C7 161.6(6)
Y1 N4 C8 C7 45.3(6)
N1 C7 C8 N4 -62.5(7)
C3 N2 C9 C10 -78.0(7)
C4 N2 C9 C10 164.1(5)
Y1 N2 C9 C10 44.3(6)
C12 N4 C10 C9 -91.4(7)
C8 N4 C10 C9 150.8(6)
Y1 N4 C10 C9 32.2(7)
N2 C9 C10 N4 -52.6(8)
C6B N3 C11A C12 -119(3)
C11B N3 C11A C12 -52(2)
C5B N3 C11A C12 151(4)
C6A N3 C11A C12 -83(3)
C5A N3 C11A C12 171(2)
Y1 N3 C11A C12 51(3)
C11A N3 C11B C12 53(2)
C6B N3 C11B C12 -166.2(7)
C5B N3 C11B C12 74.6(8)
C6A N3 C11B C12 -158.0(17)
C5A N3 C11B C12 136(2)
Y1 N3 C11B C12 -38.6(8)
N3 C11B C12 N4 62.3(9)
N3 C11B C12 C11A -45(2)
C10 N4 C12 C11B 77.8(8)
C8 N4 C12 C11B -165.1(6)
Y1 N4 C12 C11B -49.4(7)
C10 N4 C12 C11A 122.8(19)
C8 N4 C12 C11A -120.1(19)
Y1 N4 C12 C11A -4(2)
N3 C11A C12 C11B 58(3)
N3 C11A C12 N4 -35(4)
Y1 O1 C13 C20 -123.1(10)
Y1 O1 C13 C14 110.5(10)
O1 C13 C14 C19 13.8(10)
C20 C13 C14 C19 -111.1(8)
O1 C13 C14 C15 -163.6(6)
C20 C13 C14 C15 71.5(9)
C19 C14 C15 C16 1.4(11)
C13 C14 C15 C16 179.0(7)
C14 C15 C16 C17 -1.6(11)
C15 C16 C17 C18 1.4(12)
C16 C17 C18 C19 -1.0(11)
C15 C14 C19 C18 -1.0(11)
C13 C14 C19 C18 -178.3(6)
C17 C18 C19 C14 0.8(11)
O1 C13 C20 C21 -73.7(9)
C14 C13 C20 C21 49.8(10)
O1 C13 C20 C25 106.9(8)
C14 C13 C20 C25 -129.6(7)
C25 C20 C21 C22 -3.4(11)
C13 C20 C21 C22 177.2(7)
C20 C21 C22 C23 2.3(13)
C21 C22 C23 C24 0.8(14)
C22 C23 C24 C25 -2.7(13)
C23 C24 C25 C20 1.5(11)
C21 C20 C25 C24 1.5(11)
C13 C20 C25 C24 -179.2(6)
O2 C26 C27 C32 44.2(8)
C33 C26 C27 C32 -78.8(8)
O2 C26 C27 C28 -133.5(6)
C33 C26 C27 C28 103.5(7)
C32 C27 C28 C29 1.2(9)
C26 C27 C28 C29 179.0(6)
C27 C28 C29 C30 -2.8(10)
C28 C29 C30 C31 3.0(10)
C29 C30 C31 C32 -1.6(11)
C28 C27 C32 C31 0.1(10)
C26 C27 C32 C31 -177.6(6)
C30 C31 C32 C27 0.1(11)
O2 C26 C33 C38 133.9(6)
C27 C26 C33 C38 -101.9(7)
O2 C26 C33 C34 -45.6(8)
C27 C26 C33 C34 78.6(7)
C38 C33 C34 C35 -0.4(10)
C26 C33 C34 C35 179.1(6)
C33 C34 C35 C36 -0.5(10)
C34 C35 C36 C37 1.7(10)
C35 C36 C37 C38 -2.0(10)
C34 C33 C38 C37 0.0(10)
C26 C33 C38 C37 -179.5(6)
C36 C37 C38 C33 1.2(10)
C47 B1 C39 C44 29.3(8)
C63 B1 C39 C44 -89.8(7)
C55 B1 C39 C44 148.4(6)
C47 B1 C39 C40 -157.0(6)
C63 B1 C39 C40 84.0(7)
C55 B1 C39 C40 -37.9(8)
C44 C39 C40 C41 0.3(9)
B1 C39 C40 C41 -173.9(6)
C39 C40 C41 C42 0.4(10)
C39 C40 C41 C45 179.8(6)
C40 C41 C42 C43 0.2(10)
C45 C41 C42 C43 -179.3(6)
C41 C42 C43 C44 -1.4(9)
C41 C42 C43 C46 179.0(6)
C42 C43 C44 C39 2.2(10)
C46 C43 C44 C39 -178.2(6)
C40 C39 C44 C43 -1.7(9)
B1 C39 C44 C43 172.5(6)
C40 C41 C45 F3 166.1(6)
C42 C41 C45 F3 -14.5(10)
C40 C41 C45 F1 43.2(10)
C42 C41 C45 F1 -137.4(7)
C40 C41 C45 F2 -74.6(8)
C42 C41 C45 F2 104.8(7)
C44 C43 C46 F4 -134.4(6)
C42 C43 C46 F4 45.2(8)
C44 C43 C46 F5 102.8(7)
C42 C43 C46 F5 -77.6(8)
C44 C43 C46 F6 -14.6(9)
C42 C43 C46 F6 165.0(6)
C39 B1 C47 C52 97.6(7)
C63 B1 C47 C52 -143.6(6)
C55 B1 C47 C52 -24.0(8)
C39 B1 C47 C48 -80.4(7)
C63 B1 C47 C48 38.3(8)
C55 B1 C47 C48 157.9(6)
C52 C47 C48 C49 -1.1(9)
B1 C47 C48 C49 177.1(5)
C47 C48 C49 C50 0.0(9)
C47 C48 C49 C53 -178.5(6)
C48 C49 C50 C51 1.0(8)
C53 C49 C50 C51 179.5(6)
C49 C50 C51 C52 -0.9(9)
C49 C50 C51 C54 176.8(6)
C50 C51 C52 C47 -0.3(9)
C54 C51 C52 C47 -178.0(6)
C48 C47 C52 C51 1.2(9)
B1 C47 C52 C51 -177.0(5)
C50 C49 C53 F8 157.7(6)
C48 C49 C53 F8 -23.8(9)
C50 C49 C53 F7 -81.6(8)
C48 C49 C53 F7 96.9(8)
C50 C49 C53 F9 36.0(9)
C48 C49 C53 F9 -145.5(6)
C50 C51 C54 F11 -97.5(7)
C52 C51 C54 F11 80.2(7)
C50 C51 C54 F12 141.7(6)
C52 C51 C54 F12 -40.6(8)
C50 C51 C54 F10 21.0(8)
C52 C51 C54 F10 -161.3(5)
C39 B1 C55 C56 -35.1(8)
C47 B1 C55 C56 85.3(7)
C63 B1 C55 C56 -155.9(5)
C39 B1 C55 C60 151.2(5)
C47 B1 C55 C60 -88.4(7)
C63 B1 C55 C60 30.3(8)
C60 C55 C56 C57 1.2(9)
B1 C55 C56 C57 -173.0(5)
C55 C56 C57 C58 -0.6(9)
C55 C56 C57 C61 -179.4(6)
C56 C57 C58 C59 1.1(9)
C61 C57 C58 C59 179.8(7)
C57 C58 C59 C60 -2.1(10)
C57 C58 C59 C62 177.4(6)
C58 C59 C60 C55 2.8(10)
C62 C59 C60 C55 -176.7(6)
C56 C55 C60 C59 -2.3(9)
B1 C55 C60 C59 171.9(6)
C56 C57 C61 F15 -49.3(10)
C58 C57 C61 F15 132.0(7)
C56 C57 C61 F13 69.9(9)
C58 C57 C61 F13 -108.8(8)
C56 C57 C61 F14 -171.3(6)
C58 C57 C61 F14 10.0(10)
C58 C59 C62 F16 54.0(10)
C60 C59 C62 F16 -126.5(7)
C58 C59 C62 F18 176.4(7)
C60 C59 C62 F18 -4.1(11)
C58 C59 C62 F17 -65.7(10)
C60 C59 C62 F17 113.8(8)
C39 B1 C63 C68 -20.0(8)
C47 B1 C63 C68 -139.5(6)
C55 B1 C63 C68 102.7(7)
C39 B1 C63 C64 162.0(6)
C47 B1 C63 C64 42.5(8)
C55 B1 C63 C64 -75.3(7)
C68 C63 C64 C65 -0.1(9)
B1 C63 C64 C65 178.0(6)
C63 C64 C65 C66 0.6(10)
C63 C64 C65 C69 -179.5(6)
C64 C65 C66 C67 0.0(10)
C69 C65 C66 C67 -179.9(6)
C65 C66 C67 C68 -1.2(10)
C65 C66 C67 C70 -178.7(7)
C66 C67 C68 C63 1.8(10)
C70 C67 C68 C63 179.3(7)
C64 C63 C68 C67 -1.1(9)
B1 C63 C68 C67 -179.2(6)
C66 C65 C69 F20 75.2(9)
C64 C65 C69 F20 -104.7(8)
C66 C65 C69 F21 -161.8(6)
C64 C65 C69 F21 18.3(10)
C66 C65 C69 F19 -43.2(10)
C64 C65 C69 F19 136.9(7)
C68 C67 C70 F24B 64.9(13)
C66 C67 C70 F24B -117.6(10)
C68 C67 C70 F24A 22.3(13)
C66 C67 C70 F24A -160.2(9)
C68 C67 C70 F23A -110.3(10)
C66 C67 C70 F23A 67.2(13)
C68 C67 C70 F22B -165.3(9)
C66 C67 C70 F22B 12.2(13)
C68 C67 C70 F23B -56.1(9)
C66 C67 C70 F23B 121.4(9)
C68 C67 C70 F22A 143.2(8)
C66 C67 C70 F22A -39.3(10)
